data_4335774
loop_
_publ_author_name
'Kisholoy Bhattacharya'
'Manoranjan Maity'
'Sk Md Towsif Abtab'
'Mithun Chandra Majee'
'Muktimoy Chaudhury'

_publ_section_title
;
 Homo- and Heterometal Complexes of Oxido-Metal Ions with a Triangular
 [V(V)O-MO-V(V)O] [M = V(IV) and Re(V)] Core: Reporting Mixed-Oxidation
 Oxido-Vanadium(V/IV/V) Compounds with Valence Trapped Structures
;
_journal_name_full 'Inorganic Chemistry'
_journal_page_first 9597
_journal_page_last 9605
_journal_paper_doi 10.1021/ic4013203
_journal_volume 52
_journal_year 2013
_chemical_formula_sum 'C25 H28 N2 O12 V3'
_chemical_formula_weight 701.32
_chemical_name_systematic
; 
 ? 
;
_space_group_IT_number 62
_symmetry_cell_setting orthorhombic
_symmetry_space_group_name_Hall '-P 2ac 2n'
_symmetry_space_group_name_H-M 'P n m a'
_atom_sites_solution_hydrogens geom
_atom_sites_solution_primary direct
_atom_sites_solution_secondary difmap
_audit_creation_method SHELXL-97
_cell_angle_alpha 90.00
_cell_angle_beta 90.00
_cell_angle_gamma 90.00
_cell_formula_units_Z 4
_cell_length_a 16.779(5)
_cell_length_b 14.807(4)
_cell_length_c 11.232(3)
_cell_measurement_temperature 150(2)
_cell_volume 2790.6(13)
_computing_cell_refinement 'BRUKER APEX-II'
_computing_data_collection 'BRUKER APEX-II'
_computing_data_reduction 'BRUKER APEX-II'
_computing_molecular_graphics 'MERCURY 2.2, PLATON-97'
_computing_publication_material 'MERCURY 2.2, PLATON-97'
_computing_structure_refinement 'SHELXL-97 (Sheldrick, 1997)'
_computing_structure_solution 'SHELXS-97 (Sheldrick, 1990)'
_diffrn_ambient_temperature 150(2)
_diffrn_measured_fraction_theta_full 0.999
_diffrn_measured_fraction_theta_max 0.999
_diffrn_measurement_device_type 'CCD AREA DETECTOR'
_diffrn_measurement_method omega-scan
_diffrn_radiation_monochromator graphite
_diffrn_radiation_source 'fine-focus sealed tube'
_diffrn_radiation_type MoK\a
_diffrn_radiation_wavelength 0.71073
_diffrn_reflns_av_R_equivalents 0.1051
_diffrn_reflns_av_sigmaI/netI 0.0472
_diffrn_reflns_limit_h_max 18
_diffrn_reflns_limit_h_min -18
_diffrn_reflns_limit_k_max 16
_diffrn_reflns_limit_k_min -16
_diffrn_reflns_limit_l_max 12
_diffrn_reflns_limit_l_min -12
_diffrn_reflns_number 21422
_diffrn_reflns_theta_full 23.12
_diffrn_reflns_theta_max 23.12
_diffrn_reflns_theta_min 2.18
_exptl_absorpt_coefficient_mu 1.052
_exptl_absorpt_correction_T_max 0.9206
_exptl_absorpt_correction_T_min 0.8667
_exptl_absorpt_correction_type multi-scan
_exptl_absorpt_process_details SADABS
_exptl_crystal_colour green
_exptl_crystal_density_diffrn 1.691
_exptl_crystal_description needle
_exptl_crystal_F_000 1464
_exptl_crystal_size_max 0.14
_exptl_crystal_size_mid 0.11
_exptl_crystal_size_min 0.08
_refine_diff_density_max 0.282
_refine_diff_density_min -0.249
_refine_diff_density_rms 0.063
_refine_ls_extinction_method none
_refine_ls_goodness_of_fit_ref 0.903
_refine_ls_hydrogen_treatment mixed
_refine_ls_matrix_type full
_refine_ls_number_parameters 209
_refine_ls_number_reflns 2061
_refine_ls_number_restraints 0
_refine_ls_restrained_S_all 0.903
_refine_ls_R_factor_all 0.0719
_refine_ls_R_factor_gt 0.0430
_refine_ls_shift/su_max 0.000
_refine_ls_shift/su_mean 0.000
_refine_ls_structure_factor_coef Fsqd
_refine_ls_weighting_details 'calc w=1/[\s^2^(Fo^2^)+(0.1000P)^2^+0.1100P] where P=(Fo^2^+2Fc^2^)/3'
_refine_ls_weighting_scheme calc
_refine_ls_wR_factor_gt 0.1190
_refine_ls_wR_factor_ref 0.1405
_reflns_number_gt 1421
_reflns_number_total 2061
_reflns_threshold_expression >2sigma(I)
_cod_data_source_file ic4013203_si_001_2.cif
_cod_data_source_block 2
_cod_original_cell_volume 2790.5(13)
_cod_database_code 4335774

loop_
_symmetry_equiv_pos_as_xyz
'x, y, z'
'-x+1/2, -y, z+1/2'
'-x, y+1/2, -z'
'x+1/2, -y+1/2, -z+1/2'
'-x, -y, -z'
'x-1/2, y, -z-1/2'
'x, -y-1/2, z'
'-x-1/2, y-1/2, z-1/2'

loop_
_atom_site_label
_atom_site_type_symbol
_atom_site_fract_x
_atom_site_fract_y
_atom_site_fract_z
_atom_site_U_iso_or_equiv
_atom_site_adp_type
_atom_site_occupancy
_atom_site_symmetry_multiplicity
_atom_site_calc_flag
_atom_site_refinement_flags
V1 V 0.48313(6) 0.2500 0.55900(10) 0.0406(4) Uani 1 2 d S
V2 V 0.30821(5) 0.14207(6) 0.73501(8) 0.0494(3) Uani 1 1 d .
C1 C 0.4717(3) 0.0729(3) 0.6858(4) 0.0410(12) Uani 1 1 d .
C2 C 0.4352(3) 0.0255(3) 0.7787(5) 0.0515(13) Uani 1 1 d .
C5 C 0.5707(3) -0.0451(3) 0.6762(5) 0.0576(14) Uani 1 1 d .
H5 H 0.6152 -0.0703 0.6397 0.069 Uiso 1 1 calc R
C8 C 0.6243(3) 0.2030(3) 0.4191(4) 0.0443(12) Uani 1 1 d .
C9 C 0.6753(3) 0.1569(3) 0.3436(5) 0.0562(14) Uani 1 1 d .
H9 H 0.6740 0.0941 0.3411 0.067 Uiso 1 1 calc R
C6 C 0.5410(3) 0.0382(3) 0.6340(4) 0.0432(12) Uani 1 1 d .
C7 C 0.5851(3) 0.0813(3) 0.5421(4) 0.0475(13) Uani 1 1 d .
H7 H 0.6268 0.0490 0.5078 0.057 Uiso 1 1 calc R
C4 C 0.5359(3) -0.0896(4) 0.7690(6) 0.0680(16) Uani 1 1 d .
H4 H 0.5569 -0.1440 0.7961 0.082 Uiso 1 1 calc R
C10 C 0.7279(3) 0.2032(4) 0.2723(5) 0.0655(16) Uani 1 1 d .
H10 H 0.7635 0.1717 0.2241 0.079 Uiso 1 1 calc R
C3 C 0.4689(3) -0.0529(4) 0.8224(5) 0.0640(15) Uani 1 1 d .
H3 H 0.4464 -0.0813 0.8881 0.077 Uiso 1 1 calc R
N1 N 0.5719(2) 0.1621(2) 0.5024(3) 0.0421(10) Uani 1 1 d .
O1 O 0.43430(17) 0.14920(19) 0.6526(3) 0.0433(8) Uani 1 1 d .
O4 O 0.5701(4) 0.2500 0.7263(6) 0.0566(18) Uani 1 2 d S
O2 O 0.36633(19) 0.0592(2) 0.8234(3) 0.0568(9) Uani 1 1 d .
O5 O 0.2262(2) 0.1342(2) 0.8061(3) 0.0653(11) Uani 1 1 d .
O8 O 0.2904(3) 0.2500 0.6349(4) 0.0487(12) Uani 1 2 d S
O3 O 0.4316(3) 0.2500 0.4406(4) 0.0508(12) Uani 1 2 d S
O6 O 0.28673(19) 0.0714(2) 0.6082(3) 0.0602(10) Uani 1 1 d .
O7 O 0.3481(3) 0.2500 0.8254(4) 0.0483(12) Uani 1 2 d S
C11 C 0.5490(5) 0.2500 0.8478(8) 0.073(2) Uani 1 2 d S
H11A H 0.4961 0.2739 0.8567 0.110 Uiso 0.50 1 calc PR
H11B H 0.5859 0.2868 0.8915 0.110 Uiso 0.50 1 calc PR
H11C H 0.5506 0.1893 0.8778 0.110 Uiso 0.50 1 calc PR
C12 C 0.2118(3) 0.0356(4) 0.5718(7) 0.087(2) Uani 1 1 d .
H12A H 0.2198 -0.0068 0.5082 0.131 Uiso 1 1 calc R
H12B H 0.1781 0.0838 0.5448 0.131 Uiso 1 1 calc R
H12C H 0.1870 0.0055 0.6378 0.131 Uiso 1 1 calc R
C13 C 0.3422(5) 0.2500 0.9522(6) 0.065(2) Uani 1 2 d S
H13A H 0.2874 0.2434 0.9750 0.098 Uiso 0.50 1 calc PR
H13B H 0.3626 0.3059 0.9829 0.098 Uiso 0.50 1 calc PR
H13C H 0.3726 0.2007 0.9839 0.098 Uiso 0.50 1 calc PR
C14 C 0.2613(5) 0.2500 0.5162(6) 0.064(2) Uani 1 2 d S
H14A H 0.2884 0.2957 0.4711 0.096 Uiso 0.50 1 calc PR
H14B H 0.2052 0.2623 0.5165 0.096 Uiso 0.50 1 calc PR
H14C H 0.2708 0.1920 0.4807 0.096 Uiso 0.50 1 calc PR
H4A H 0.600(5) 0.2500 0.702(9) 0.07(4) Uiso 1 2 d S

loop_
_atom_site_aniso_label
_atom_site_aniso_U_11
_atom_site_aniso_U_22
_atom_site_aniso_U_33
_atom_site_aniso_U_23
_atom_site_aniso_U_13
_atom_site_aniso_U_12
V1 0.0372(7) 0.0345(6) 0.0502(7) 0.000 0.0008(5) 0.000
V2 0.0405(5) 0.0454(5) 0.0623(6) 0.0026(4) 0.0039(4) -0.0024(4)
C1 0.035(3) 0.030(2) 0.057(3) -0.002(2) -0.006(2) -0.008(2)
C2 0.043(3) 0.043(3) 0.068(3) 0.007(3) 0.003(3) -0.006(2)
C5 0.049(3) 0.044(3) 0.080(4) 0.005(3) 0.004(3) 0.006(2)
C8 0.043(3) 0.041(2) 0.048(3) 0.004(2) 0.003(2) 0.001(2)
C9 0.064(4) 0.048(3) 0.056(3) -0.005(3) 0.003(3) 0.000(3)
C6 0.039(3) 0.034(3) 0.056(3) -0.001(2) -0.005(2) -0.001(2)
C7 0.041(3) 0.045(3) 0.057(3) -0.014(3) -0.002(2) 0.006(2)
C4 0.068(4) 0.044(3) 0.092(5) 0.017(3) -0.002(3) 0.007(3)
C10 0.067(4) 0.064(3) 0.066(4) -0.005(3) 0.019(3) 0.006(3)
C3 0.064(4) 0.056(3) 0.072(4) 0.024(3) 0.011(3) 0.004(3)
N1 0.039(2) 0.037(2) 0.049(2) -0.0041(19) -0.0015(19) 0.0017(18)
O1 0.0380(18) 0.0361(18) 0.056(2) 0.0034(15) 0.0005(15) 0.0004(14)
O4 0.041(4) 0.065(4) 0.064(5) 0.000 0.000(3) 0.000
O2 0.051(2) 0.051(2) 0.068(2) 0.0144(18) 0.0135(18) 0.0019(17)
O5 0.047(2) 0.065(2) 0.084(3) 0.003(2) 0.0131(19) -0.0069(17)
O8 0.052(3) 0.049(3) 0.045(3) 0.000 -0.007(2) 0.000
O3 0.048(3) 0.053(3) 0.051(3) 0.000 -0.003(2) 0.000
O6 0.049(2) 0.053(2) 0.078(3) -0.0134(19) -0.0033(19) -0.0052(17)
O7 0.048(3) 0.055(3) 0.041(3) 0.000 -0.001(2) 0.000
C11 0.058(5) 0.085(6) 0.077(6) 0.000 -0.009(5) 0.000
C12 0.058(4) 0.071(4) 0.133(6) -0.022(4) -0.019(4) -0.017(3)
C13 0.073(5) 0.079(5) 0.045(5) 0.000 0.000(4) 0.000
C14 0.061(5) 0.075(6) 0.056(5) 0.000 -0.002(4) 0.000

loop_
_atom_type_symbol
_atom_type_description
_atom_type_scat_dispersion_real
_atom_type_scat_dispersion_imag
_atom_type_scat_source
C C 0.0033 0.0016 'International Tables Vol C Tables 4.2.6.8 and 6.1.1.4'
H H 0.0000 0.0000 'International Tables Vol C Tables 4.2.6.8 and 6.1.1.4'
N N 0.0061 0.0033 'International Tables Vol C Tables 4.2.6.8 and 6.1.1.4'
O O 0.0106 0.0060 'International Tables Vol C Tables 4.2.6.8 and 6.1.1.4'
V V 0.3005 0.5294 'International Tables Vol C Tables 4.2.6.8 and 6.1.1.4'

loop_
_geom_angle_atom_site_label_1
_geom_angle_atom_site_label_2
_geom_angle_atom_site_label_3
_geom_angle
_geom_angle_site_symmetry_1
_geom_angle_site_symmetry_3
O3 V1 O1 102.56(14) . 7_565
O3 V1 O1 102.56(14) . .
O1 V1 O1 96.47(18) 7_565 .
O3 V1 N1 97.70(17) . 7_565
O1 V1 N1 89.24(13) 7_565 7_565
O1 V1 N1 157.16(14) . 7_565
O3 V1 N1 97.70(17) . .
O1 V1 N1 157.16(14) 7_565 .
O1 V1 N1 89.24(13) . .
N1 V1 N1 77.6(2) 7_565 .
O3 V1 O4 175.2(3) . .
O1 V1 O4 80.57(15) 7_565 .
O1 V1 O4 80.57(15) . .
N1 V1 O4 78.58(18) 7_565 .
N1 V1 O4 78.58(18) . .
O5 V2 O6 100.40(18) . .
O5 V2 O2 97.89(17) . .
O6 V2 O2 98.28(16) . .
O5 V2 O8 102.31(19) . .
O6 V2 O8 89.41(16) . .
O2 V2 O8 156.72(16) . .
O5 V2 O7 95.34(18) . .
O6 V2 O7 158.03(17) . .
O2 V2 O7 94.61(15) . .
O8 V2 O7 72.22(15) . .
O5 V2 O1 173.32(17) . .
O6 V2 O1 83.86(13) . .
O2 V2 O1 76.31(12) . .
O8 V2 O1 82.77(15) . .
O7 V2 O1 81.99(15) . .
O1 C1 C6 125.6(4) . .
O1 C1 C2 115.1(4) . .
C6 C1 C2 119.3(4) . .
O2 C2 C3 121.8(5) . .
O2 C2 C1 117.6(4) . .
C3 C2 C1 120.6(5) . .
C4 C5 C6 121.8(5) . .
C4 C5 H5 119.1 . .
C6 C5 H5 119.1 . .
C9 C8 C8 119.5(3) . 7_565
C9 C8 N1 125.2(4) . .
C8 C8 N1 115.2(2) 7_565 .
C10 C9 C8 120.5(5) . .
C10 C9 H9 119.7 . .
C8 C9 H9 119.7 . .
C1 C6 C5 118.4(5) . .
C1 C6 C7 124.8(4) . .
C5 C6 C7 116.8(4) . .
N1 C7 C6 125.1(4) . .
N1 C7 H7 117.5 . .
C6 C7 H7 117.5 . .
C5 C4 C3 119.2(5) . .
C5 C4 H4 120.4 . .
C3 C4 H4 120.4 . .
C9 C10 C10 119.9(3) . 7_565
C9 C10 H10 120.1 . .
C10 C10 H10 120.1 7_565 .
C2 C3 C4 120.5(5) . .
C2 C3 H3 119.7 . .
C4 C3 H3 119.7 . .
C7 N1 C8 120.9(4) . .
C7 N1 V1 126.6(3) . .
C8 N1 V1 112.2(3) . .
C1 O1 V1 125.5(3) . .
C1 O1 V2 106.1(3) . .
V1 O1 V2 128.25(14) . .
C11 O4 V1 127.6(5) . .
C11 O4 H4A 133(10) . .
V1 O4 H4A 100(10) . .
C2 O2 V2 119.6(3) . .
C14 O8 V2 125.89(11) . 7_565
C14 O8 V2 125.89(11) . .
V2 O8 V2 107.9(2) 7_565 .
C12 O6 V2 128.2(4) . .
C13 O7 V2 118.7(2) . .
C13 O7 V2 118.7(2) . 7_565
V2 O7 V2 105.5(2) . 7_565
O4 C11 H11A 109.5 . .
O4 C11 H11B 109.5 . .
H11A C11 H11B 109.5 . .
O4 C11 H11C 109.5 . .
H11A C11 H11C 109.5 . .
H11B C11 H11C 109.5 . .
O6 C12 H12A 109.5 . .
O6 C12 H12B 109.5 . .
H12A C12 H12B 109.5 . .
O6 C12 H12C 109.5 . .
H12A C12 H12C 109.5 . .
H12B C12 H12C 109.5 . .
O7 C13 H13A 109.5 . .
O7 C13 H13B 109.5 . .
H13A C13 H13B 109.5 . .
O7 C13 H13C 109.5 . .
H13A C13 H13C 109.5 . .
H13B C13 H13C 109.5 . .
O8 C14 H14A 109.5 . .
O8 C14 H14B 109.5 . .
H14A C14 H14B 109.5 . .
O8 C14 H14C 109.5 . .
H14A C14 H14C 109.5 . .
H14B C14 H14C 109.5 . .

loop_
_geom_bond_atom_site_label_1
_geom_bond_atom_site_label_2
_geom_bond_distance
_geom_bond_site_symmetry_2
V1 O3 1.587(5) .
V1 O1 2.001(3) 7_565
V1 O1 2.001(3) .
V1 N1 2.077(4) 7_565
V1 N1 2.077(4) .
V1 O4 2.379(6) .
V2 O5 1.595(3) .
V2 O6 1.804(3) .
V2 O2 1.855(3) .
V2 O8 1.977(3) .
V2 O7 2.008(3) .
V2 O1 2.312(3) .
C1 O1 1.344(5) .
C1 C6 1.398(6) .
C1 C2 1.398(7) .
C2 O2 1.356(6) .
C2 C3 1.381(7) .
C5 C4 1.365(7) .
C5 C6 1.411(6) .
C5 H5 0.9300 .
C8 C9 1.384(6) .
C8 C8 1.393(9) 7_565
C8 N1 1.421(6) .
C9 C10 1.375(7) .
C9 H9 0.9300 .
C6 C7 1.422(7) .
C7 N1 1.296(5) .
C7 H7 0.9300 .
C4 C3 1.385(7) .
C4 H4 0.9300 .
C10 C10 1.387(11) 7_565
C10 H10 0.9300 .
C3 H3 0.9300 .
O4 C11 1.410(11) .
O4 H4A 0.57(9) .
O8 C14 1.420(8) .
O8 V2 1.977(3) 7_565
O6 C12 1.425(6) .
O7 C13 1.428(7) .
O7 V2 2.008(3) 7_565
C11 H11A 0.9600 .
C11 H11B 0.9600 .
C11 H11C 0.9600 .
C12 H12A 0.9600 .
C12 H12B 0.9600 .
C12 H12C 0.9600 .
C13 H13A 0.9600 .
C13 H13B 0.9600 .
C13 H13C 0.9600 .
C14 H14A 0.9600 .
C14 H14B 0.9600 .
C14 H14C 0.9600 .
